data_7249264
loop_
_publ_author_name
'Sethi, Tapaswini'
'Das, Dinabandhu'

_publ_section_title
;
 Switching from positive to negative thermal expansion in a tetrayne-diol
 compound
;
_journal_issue 37
_journal_name_full CrystEngComm
_journal_page_first 5133
_journal_page_last 5137
_journal_paper_doi 10.1039/D4CE00703D
_journal_volume 26
_journal_year 2024
_chemical_formula_moiety 'C18 H18 O2'
_chemical_formula_sum 'C18 H18 O2'
_chemical_formula_weight 266.32
_chemical_name_systematic 1,1?-(octa-1,3,5,7-tetrayne-1,8-diyl)dicyclopentanol
_space_group_crystal_system orthorhombic
_space_group_IT_number 41
_space_group_name_Hall 'A 2 -2ab'
_space_group_name_H-M_alt 'A e a 2'
_atom_sites_solution_hydrogens mixed
_audit_creation_method SHELXL-2019/3
_audit_update_record
;
2024-07-03 deposited with the CCDC.	2024-09-02 downloaded from the CCDC.
;
_cell_angle_alpha 90
_cell_angle_beta 90
_cell_angle_gamma 90
_cell_formula_units_Z 8
_cell_length_a 19.6427(17)
_cell_length_b 18.5826(16)
_cell_length_c 8.2741(6)
_cell_measurement_reflns_used 9154
_cell_measurement_temperature 100(2)
_cell_measurement_theta_max 28.32
_cell_measurement_theta_min 2.42
_cell_volume 3020.1(4)
_computing_cell_refinement 'Bruker SAINT'
_computing_data_collection 'Bruker APEX3'
_computing_data_reduction 'Bruker SAINT'
_computing_molecular_graphics 'Xseed-2020 (Barbour, 2020)'
_computing_structure_refinement 'SHELXL-2019/2 (Sheldrick, 2019)'
_computing_structure_solution 'SHELXT 2018/2 (Sheldrick, 2018)'
_diffrn_ambient_temperature 100(2)
_diffrn_measured_fraction_theta_full 0.994
_diffrn_measured_fraction_theta_max 0.994
_diffrn_measurement_device_type 'Bruker APEX-III Photon-II detector'
_diffrn_measurement_method 'phi and omega scan'
_diffrn_radiation_type MoK\a
_diffrn_radiation_wavelength 0.71073
_diffrn_reflns_av_R_equivalents 0.0444
_diffrn_reflns_av_unetI/netI 0.0242
_diffrn_reflns_Laue_measured_fraction_full 0.994
_diffrn_reflns_Laue_measured_fraction_max 0.994
_diffrn_reflns_limit_h_max 26
_diffrn_reflns_limit_h_min -26
_diffrn_reflns_limit_k_max 24
_diffrn_reflns_limit_k_min -24
_diffrn_reflns_limit_l_max 11
_diffrn_reflns_limit_l_min -9
_diffrn_reflns_number 31321
_diffrn_reflns_point_group_measured_fraction_full 0.966
_diffrn_reflns_point_group_measured_fraction_max 0.939
_diffrn_reflns_theta_full 25.000
_diffrn_reflns_theta_max 28.347
_diffrn_reflns_theta_min 2.425
_diffrn_source microfocus
_exptl_absorpt_coefficient_mu 0.075
_exptl_absorpt_correction_T_max 0.7457
_exptl_absorpt_correction_T_min 0.6725
_exptl_absorpt_correction_type multi-scan
_exptl_absorpt_process_details SADABS
_exptl_crystal_colour Yellow
_exptl_crystal_density_diffrn 1.171
_exptl_crystal_density_meas ?
_exptl_crystal_description Plate
_exptl_crystal_F_000 1136
_exptl_crystal_recrystallization_method 'Re-crystallisation from solvent: mixture of ethyl acetate and chloroform'
_exptl_crystal_size_max 0.318
_exptl_crystal_size_mid 0.154
_exptl_crystal_size_min 0.140
_refine_diff_density_max 0.326
_refine_diff_density_min -0.182
_refine_diff_density_rms 0.042
_refine_ls_abs_structure_details
;
 Flack x determined using 1424 quotients [(I+)-(I-)]/[(I+)+(I-)]
 (Parsons, Flack and Wagner, Acta Cryst. B69 (2013) 249-259).
;
_refine_ls_abs_structure_Flack 0.5(3)
_refine_ls_extinction_method none
_refine_ls_goodness_of_fit_ref 1.051
_refine_ls_hydrogen_treatment mixed
_refine_ls_matrix_type full
_refine_ls_number_parameters 189
_refine_ls_number_reflns 3552
_refine_ls_number_restraints 1
_refine_ls_restrained_S_all 1.051
_refine_ls_R_factor_all 0.0388
_refine_ls_R_factor_gt 0.0365
_refine_ls_shift/su_max 0.000
_refine_ls_shift/su_mean 0.000
_refine_ls_structure_factor_coef Fsqd
_refine_ls_weighting_details 'w=1/[\s^2^(Fo^2^)+(0.0584P)^2^+1.4295P] where P=(Fo^2^+2Fc^2^)/3'
_refine_ls_weighting_scheme calc
_refine_ls_wR_factor_gt 0.0960
_refine_ls_wR_factor_ref 0.0985
_reflns_Friedel_coverage 0.766
_reflns_Friedel_fraction_full 0.933
_reflns_Friedel_fraction_max 0.876
_reflns_number_gt 3406
_reflns_number_total 3552
_reflns_threshold_expression 'I > 2\s(I)'
_cod_data_source_file d4ce00703d2.cif
_cod_data_source_block 100K
_cod_depositor_comments
;
The following automatic conversions were performed:

data item '_exptl_crystal_density_meas' value 'not measured' was
changed to '?' -- the value is perceived as not measured.

Automatic conversion script
Id: cif_fix_values 8170 2020-07-09 18:12:32Z antanas 

 Adding full bibliography for 7249264--7249269.cif.
;
_cod_original_sg_symbol_Hall 'A 2 -2ac'
_cod_original_sg_symbol_H-M 'A b a 2'
_cod_database_code 7249264
_shelx_shelxl_version_number 2019/3
_shelx_space_group_comment
;
The symmetry employed for this shelxl refinement is uniquely defined
by the following loop, which should always be used as a source of
symmetry information in preference to the above space-group names.
They are only intended as comments.
;
_shelx_estimated_absorpt_t_min 0.977
_shelx_estimated_absorpt_t_max 0.990

loop_
_space_group_symop_operation_xyz
'x, y, z'
'-x, -y, z'
'-x+1/2, y, z+1/2'
'x+1/2, -y, z+1/2'
'x, y+1/2, z+1/2'
'-x, -y+1/2, z+1/2'
'-x+1/2, y+1/2, z+1'
'x+1/2, -y+1/2, z+1'

loop_
_atom_site_label
_atom_site_type_symbol
_atom_site_fract_x
_atom_site_fract_y
_atom_site_fract_z
_atom_site_U_iso_or_equiv
_atom_site_adp_type
_atom_site_occupancy
_atom_site_site_symmetry_order
_atom_site_calc_flag
_atom_site_refinement_flags_posn
_atom_site_refinement_flags_adp
_atom_site_refinement_flags_occupancy
_atom_site_disorder_assembly
_atom_site_disorder_group
O1 O 0.19601(6) 0.30606(7) 0.38509(17) 0.0185(3) Uani 1 1 d . . . . .
O2 O 0.70514(6) 0.74689(7) 0.57792(19) 0.0170(3) Uani 1 1 d . . . . .
C7 C 0.28832(9) 0.45849(9) 0.4732(2) 0.0176(3) Uani 1 1 d . . . . .
C8 C 0.34430(9) 0.50223(9) 0.4838(2) 0.0191(4) Uani 1 1 d . . . . .
C6 C 0.23841(8) 0.42095(9) 0.4623(2) 0.0166(3) Uani 1 1 d . . . . .
C12 C 0.54420(9) 0.68041(10) 0.5110(2) 0.0182(4) Uani 1 1 d . . . . .
C15 C 0.62382(9) 0.84096(9) 0.6462(2) 0.0194(4) Uani 1 1 d . . . . .
H15A H 0.574262 0.850610 0.644371 0.023 Uiso 1 1 calc R U . . .
H15B H 0.637480 0.828558 0.757963 0.023 Uiso 1 1 calc R U . . .
C9 C 0.39284(9) 0.54090(10) 0.4932(2) 0.0199(4) Uani 1 1 d . . . . .
C11 C 0.49304(9) 0.63029(10) 0.5059(2) 0.0195(4) Uani 1 1 d . . . . .
C16 C 0.66387(13) 0.90655(11) 0.5848(3) 0.0333(5) Uani 1 1 d . . . . .
H16A H 0.633208 0.948503 0.572980 0.040 Uiso 1 1 calc R U . . .
H16B H 0.700387 0.919230 0.662219 0.040 Uiso 1 1 calc R U . . .
C18 C 0.65584(9) 0.81876(9) 0.3683(2) 0.0179(3) Uani 1 1 d . . . . .
H18A H 0.683961 0.788907 0.295037 0.021 Uiso 1 1 calc R U . . .
H18B H 0.612751 0.831400 0.313049 0.021 Uiso 1 1 calc R U . . .
C10 C 0.44696(10) 0.58746(10) 0.5016(2) 0.0205(4) Uani 1 1 d . . . . .
C13 C 0.58863(9) 0.72474(9) 0.5169(2) 0.0172(3) Uani 1 1 d . . . . .
C5 C 0.17815(8) 0.37425(9) 0.4556(2) 0.0144(3) Uani 1 1 d . . . . .
C17 C 0.69439(11) 0.88643(11) 0.4220(3) 0.0270(4) Uani 1 1 d . . . . .
H17A H 0.743674 0.876338 0.432698 0.032 Uiso 1 1 calc R U . . .
H17B H 0.688049 0.925876 0.343035 0.032 Uiso 1 1 calc R U . . .
C4 C 0.11912(8) 0.40501(9) 0.3544(2) 0.0183(4) Uani 1 1 d . . . . .
H4A H 0.124292 0.391894 0.239055 0.022 Uiso 1 1 calc R U . . .
H4B H 0.117263 0.458091 0.363613 0.022 Uiso 1 1 calc R U . . .
C1 C 0.14586(9) 0.36302(10) 0.6227(2) 0.0185(4) Uani 1 1 d . . . . .
H1A H 0.172870 0.328970 0.688728 0.022 Uiso 1 1 calc R U . . .
H1B H 0.141456 0.409136 0.681698 0.022 Uiso 1 1 calc R U . . .
C14 C 0.64218(8) 0.77971(9) 0.5287(2) 0.0148(3) Uani 1 1 d . . . . .
C2 C 0.07587(10) 0.33165(14) 0.5808(3) 0.0324(5) Uani 1 1 d . . . . .
H2A H 0.078968 0.279099 0.562542 0.039 Uiso 1 1 calc R U . . .
H2B H 0.042903 0.340836 0.668964 0.039 Uiso 1 1 calc R U . . .
C3 C 0.05447(10) 0.37034(14) 0.4267(3) 0.0334(5) Uani 1 1 d . . . . .
H3A H 0.020150 0.407774 0.451454 0.040 Uiso 1 1 calc R U . . .
H3B H 0.034376 0.335794 0.349152 0.040 Uiso 1 1 calc R U . . .
H1 H 0.2230(15) 0.2872(15) 0.451(4) 0.038(8) Uiso 1 1 d . . . . .
H2 H 0.7021(13) 0.7272(14) 0.661(4) 0.026(7) Uiso 1 1 d . . . . .

loop_
_atom_site_aniso_label
_atom_site_aniso_U_11
_atom_site_aniso_U_22
_atom_site_aniso_U_33
_atom_site_aniso_U_23
_atom_site_aniso_U_13
_atom_site_aniso_U_12
O1 0.0190(6) 0.0169(6) 0.0195(7) -0.0039(5) -0.0046(5) 0.0022(5)
O2 0.0119(5) 0.0201(6) 0.0190(7) 0.0022(5) 0.0001(5) 0.0027(4)
C7 0.0161(7) 0.0177(7) 0.0188(9) 0.0018(7) -0.0003(6) 0.0005(6)
C8 0.0208(8) 0.0175(7) 0.0190(9) 0.0033(6) -0.0005(7) 0.0012(6)
C6 0.0154(7) 0.0171(7) 0.0172(8) 0.0012(6) -0.0006(7) 0.0001(6)
C12 0.0168(8) 0.0199(8) 0.0177(9) 0.0017(6) -0.0021(7) -0.0014(6)
C15 0.0167(7) 0.0192(8) 0.0222(9) -0.0045(7) 0.0026(7) 0.0011(6)
C9 0.0185(8) 0.0233(8) 0.0177(9) 0.0032(7) -0.0023(7) 0.0005(6)
C11 0.0176(8) 0.0229(8) 0.0180(9) 0.0028(7) -0.0029(7) -0.0013(6)
C16 0.0529(13) 0.0195(9) 0.0274(11) -0.0040(8) 0.0025(10) -0.0095(9)
C18 0.0195(8) 0.0175(7) 0.0168(9) 0.0012(6) 0.0001(7) -0.0007(6)
C10 0.0226(9) 0.0208(8) 0.0180(10) 0.0031(7) -0.0029(7) -0.0035(6)
C13 0.0152(8) 0.0193(8) 0.0170(8) 0.0014(6) -0.0015(7) -0.0012(6)
C5 0.0127(7) 0.0148(7) 0.0158(9) 0.0002(6) -0.0010(6) -0.0004(6)
C17 0.0299(9) 0.0205(8) 0.0306(12) 0.0023(8) 0.0016(8) -0.0055(7)
C4 0.0156(7) 0.0208(8) 0.0187(9) 0.0018(7) -0.0030(7) 0.0011(6)
C1 0.0149(7) 0.0266(8) 0.0139(8) 0.0015(7) -0.0015(7) -0.0017(6)
C14 0.0110(7) 0.0159(7) 0.0175(8) -0.0007(6) -0.0004(6) -0.0004(6)
C2 0.0173(8) 0.0541(13) 0.0259(11) 0.0079(10) -0.0016(8) -0.0116(9)
C3 0.0140(8) 0.0609(15) 0.0254(11) 0.0099(10) -0.0026(8) -0.0044(8)

loop_
_atom_type_symbol
_atom_type_description
_atom_type_scat_dispersion_real
_atom_type_scat_dispersion_imag
_atom_type_scat_source
C C 0.0033 0.0016 'International Tables Vol C Tables 4.2.6.8 and 6.1.1.4'
H H 0.0000 0.0000 'International Tables Vol C Tables 4.2.6.8 and 6.1.1.4'
O O 0.0106 0.0060 'International Tables Vol C Tables 4.2.6.8 and 6.1.1.4'

loop_
_geom_angle_atom_site_label_1
_geom_angle_atom_site_label_2
_geom_angle_atom_site_label_3
_geom_angle
_geom_angle_site_symmetry_1
_geom_angle_site_symmetry_3
_geom_angle_publ_flag
C6 C7 C8 178.80(19) . . ?
C9 C8 C7 179.5(2) . . ?
C7 C6 C5 177.72(19) . . ?
C13 C12 C11 179.2(2) . . ?
C16 C15 C14 104.92(15) . . ?
C8 C9 C10 177.7(2) . . ?
C10 C11 C12 178.5(2) . . ?
C17 C16 C15 107.42(16) . . ?
C17 C18 C14 102.88(16) . . ?
C11 C10 C9 177.5(2) . . ?
C12 C13 C14 178.3(2) . . ?
O1 C5 C6 109.83(13) . . ?
O1 C5 C1 110.26(14) . . ?
C6 C5 C1 112.28(15) . . ?
O1 C5 C4 106.85(14) . . ?
C6 C5 C4 114.08(14) . . ?
C1 C5 C4 103.25(14) . . ?
C16 C17 C18 105.30(16) . . ?
C5 C4 C3 104.67(15) . . ?
C2 C1 C5 102.63(15) . . ?
O2 C14 C13 109.85(13) . . ?
O2 C14 C18 107.16(14) . . ?
C13 C14 C18 113.34(15) . . ?
O2 C14 C15 109.62(14) . . ?
C13 C14 C15 112.83(15) . . ?
C18 C14 C15 103.73(14) . . ?
C3 C2 C1 104.90(16) . . ?
C2 C3 C4 107.13(15) . . ?

loop_
_geom_bond_atom_site_label_1
_geom_bond_atom_site_label_2
_geom_bond_distance
_geom_bond_site_symmetry_2
_geom_bond_publ_flag
O1 C5 1.438(2) . ?
O2 C14 1.438(2) . ?
C7 C6 1.207(2) . ?
C7 C8 1.370(2) . ?
C8 C9 1.196(3) . ?
C6 C5 1.469(2) . ?
C12 C13 1.201(3) . ?
C12 C11 1.371(2) . ?
C15 C16 1.537(3) . ?
C15 C14 1.540(2) . ?
C9 C10 1.372(3) . ?
C11 C10 1.206(3) . ?
C16 C17 1.521(3) . ?
C18 C17 1.534(3) . ?
C18 C14 1.536(3) . ?
C13 C14 1.470(2) . ?
C5 C1 1.535(2) . ?
C5 C4 1.540(2) . ?
C4 C3 1.545(3) . ?
C1 C2 1.533(2) . ?
C2 C3 1.523(3) . ?
